data_4026748
loop_
_publ_author_name
'Donatella Giomi'
'Renzo Alfini'
'Alessandra Micoli'
'Elisa Calamai'
'Cristina Faggi'
'Alberto Brandi'

_publ_contact_author_address
;Universit\`a Firenze
Dipartimento Chimica "U.Schiff"
Via della Lastruccia 3
50019 Sesto Fiorentino
Firenze
Italy
;
_publ_contact_author_email cristina.faggi@unifi.it
_publ_contact_author_name 'Dr. Cristina Faggi'
_publ_section_title
;
 Synthesis of 1,2-Dihydroxyindolizidines from 1-(2-Pyridyl)-2-propen-1-ol
;
_journal_name_full 'Journal of Organic Chemistry'
_journal_page_first 9536
_journal_page_last 9541
_journal_paper_doi 10.1021/jo201830b
_journal_volume 76
_journal_year 2011
_chemical_formula_moiety 'C8 H14 Br N O'
_chemical_formula_sum 'C8 H14 Br N O'
_chemical_formula_weight 220.11
_chemical_name_systematic
;
 (1S,2S,8aS)-2.bromooctahydro-1-indolizinol
;
_space_group_IT_number 161
_symmetry_cell_setting trigonal
_symmetry_space_group_name_Hall 'R 3 -2"c'
_symmetry_space_group_name_H-M 'R 3 c :H'
_atom_sites_solution_hydrogens geom
_atom_sites_solution_primary direct
_atom_sites_solution_secondary difmap
_audit_creation_method
;
CrysAlisPro, Oxford Diffraction Ltd.,
Version 1.171.33.66 (release 28-04-2010 CrysAlis171 .NET)
(compiled Apr 28 2010,14:27:37)
;
_cell_angle_alpha 90.00
_cell_angle_beta 90.00
_cell_angle_gamma 120.00
_cell_formula_units_Z 18
_cell_length_a 21.7590(10)
_cell_length_b 21.7590(10)
_cell_length_c 10.3880(10)
_cell_measurement_reflns_used 1053
_cell_measurement_temperature 293(2)
_cell_measurement_theta_max 61.8373
_cell_measurement_theta_min 4.2524
_cell_volume 4259.3(5)
_computing_cell_refinement
;
CrysAlisPro, Oxford Diffraction Ltd.,
Version 1.171.33.66 (release 28-04-2010 CrysAlis171 .NET)
(compiled Apr 28 2010,14:27:37)
;
_computing_data_collection
;
CrysAlisPro, Oxford Diffraction Ltd.,
Version 1.171.33.66 (release 28-04-2010 CrysAlis171 .NET)
(compiled Apr 28 2010,14:27:37)
;
_computing_data_reduction
;
CrysAlisPro, Oxford Diffraction Ltd.,
Version 1.171.33.66 (release 28-04-2010 CrysAlis171 .NET)
(compiled Apr 28 2010,14:27:37)
;
_computing_molecular_graphics Ortep3
_computing_publication_material Ciftab
_computing_structure_refinement 'SHELXL-97 (Sheldrick, 1997)'
_computing_structure_solution 'SIR2004 J.Appl.Cryst.38,381-388'
_diffrn_ambient_temperature 295(2)
_diffrn_detector_area_resol_mean 8.1241
_diffrn_measured_fraction_theta_full 0.980
_diffrn_measured_fraction_theta_max 0.980
_diffrn_measurement_details
;
  1 omega  -80.00  -55.00   1.0000   12.0000
omega____ theta____ kappa____ phi______ frames
    -        0.4688  179.0000  -30.0000 25

  2 omega  -86.00  -32.00   1.0000   12.0000
omega____ theta____ kappa____ phi______ frames
    -        0.4688  179.0000   60.0000 54

  3 omega -147.00  -87.00   1.0000   12.0000
omega____ theta____ kappa____ phi______ frames
    -      -77.8666 -144.0000  -64.0000 60

  4 omega   10.00   47.00   1.0000   12.0000
omega____ theta____ kappa____ phi______ frames
    -       78.8041  -37.0000   90.0000 37

  5 omega   12.00   56.00   1.0000   12.0000
omega____ theta____ kappa____ phi______ frames
    -       78.8041  -37.0000  -30.0000 44

  6 omega   69.00  145.00   1.0000   12.0000
omega____ theta____ kappa____ phi______ frames
    -       78.8041   37.0000  -30.0000 76

;
_diffrn_measurement_device_type 'Xcalibur, Onyx'
_diffrn_measurement_method 'omega scan'
_diffrn_orient_matrix_UB_11 0.0649306000
_diffrn_orient_matrix_UB_12 -0.0042065000
_diffrn_orient_matrix_UB_13 -0.0473726000
_diffrn_orient_matrix_UB_21 -0.0493463000
_diffrn_orient_matrix_UB_22 -0.0764743000
_diffrn_orient_matrix_UB_23 -0.0468532000
_diffrn_orient_matrix_UB_31 -0.0057636000
_diffrn_orient_matrix_UB_32 0.0284926000
_diffrn_orient_matrix_UB_33 -0.1324912000
_diffrn_radiation_monochromator graphite
_diffrn_radiation_source 'Enhance (Cu) X-ray Source'
_diffrn_radiation_type CuK\a
_diffrn_radiation_wavelength 1.54178
_diffrn_reflns_av_R_equivalents 0.0745
_diffrn_reflns_av_sigmaI/netI 0.0618
_diffrn_reflns_limit_h_max 23
_diffrn_reflns_limit_h_min -24
_diffrn_reflns_limit_k_max 11
_diffrn_reflns_limit_k_min -22
_diffrn_reflns_limit_l_max 6
_diffrn_reflns_limit_l_min -11
_diffrn_reflns_number 2466
_diffrn_reflns_theta_full 61.59
_diffrn_reflns_theta_max 61.8373
_diffrn_reflns_theta_min 4.2524
_diffrn_standards_decay_% 50
_diffrn_standards_interval_count 100
_diffrn_standards_number 3
_exptl_absorpt_coefficient_mu 5.496
_exptl_absorpt_correction_T_max 0.6806
_exptl_absorpt_correction_T_min 0.5171
_exptl_absorpt_correction_type multi-scan
_exptl_absorpt_process_details
;
CrysAlisPro, Oxford Diffraction Ltd.,
Version 1.171.33.66 (release 28-04-2010 CrysAlis171 .NET)
(compiled Apr 28 2010,14:27:37)
empirical absorption correction using spherical harmonics,
 implemented in SCALE3 ABSPACK scaling algorithm.
;
_exptl_crystal_colour white
_exptl_crystal_density_diffrn 1.545
_exptl_crystal_description needle
_exptl_crystal_F_000 2016
_exptl_crystal_size_max 0.16
_exptl_crystal_size_mid 0.08
_exptl_crystal_size_min 0.07
_refine_diff_density_max 0.538
_refine_diff_density_min -0.399
_refine_diff_density_rms 0.081
_refine_ls_abs_structure_details 'Flack H D (1983), Acta Cryst. A39, 876-881'
_refine_ls_abs_structure_Flack -0.01(5)
_refine_ls_extinction_method none
_refine_ls_goodness_of_fit_ref 0.985
_refine_ls_hydrogen_treatment constr
_refine_ls_matrix_type full
_refine_ls_number_parameters 100
_refine_ls_number_reflns 985
_refine_ls_number_restraints 1
_refine_ls_restrained_S_all 0.985
_refine_ls_R_factor_all 0.0827
_refine_ls_R_factor_gt 0.0506
_refine_ls_shift/su_max 0.001
_refine_ls_shift/su_mean 0.000
_refine_ls_structure_factor_coef Fsqd
_refine_ls_weighting_details 'calc w=1/[\s^2^(Fo^2^)+(0.0730P)^2^+0.0000P] where P=(Fo^2^+2Fc^2^)/3'
_refine_ls_weighting_scheme calc
_refine_ls_wR_factor_gt 0.1100
_refine_ls_wR_factor_ref 0.1237
_reflns_number_gt 690
_reflns_number_total 985
_reflns_threshold_expression >2sigma(I)
_cod_data_source_file jo201830b_si_003.cif
_cod_data_source_block exp_342
_cod_original_sg_symbol_Hall R3-2"c
_cod_original_sg_symbol_H-M 'R 3 c'
_cod_database_code 4026748

loop_
_symmetry_equiv_pos_as_xyz
'x, y, z'
'-y, x-y, z'
'-x+y, -x, z'
'-x+y, y, z+1/2'
'x, x-y, z+1/2'
'-y, -x, z+1/2'
'x+2/3, y+1/3, z+1/3'
'-y+2/3, x-y+1/3, z+1/3'
'-x+y+2/3, -x+1/3, z+1/3'
'-x+y+2/3, y+1/3, z+5/6'
'x+2/3, x-y+1/3, z+5/6'
'-y+2/3, -x+1/3, z+5/6'
'x+1/3, y+2/3, z+2/3'
'-y+1/3, x-y+2/3, z+2/3'
'-x+y+1/3, -x+2/3, z+2/3'
'-x+y+1/3, y+2/3, z+7/6'
'x+1/3, x-y+2/3, z+7/6'
'-y+1/3, -x+2/3, z+7/6'

loop_
_atom_site_label
_atom_site_type_symbol
_atom_site_fract_x
_atom_site_fract_y
_atom_site_fract_z
_atom_site_U_iso_or_equiv
_atom_site_adp_type
_atom_site_occupancy
_atom_site_symmetry_multiplicity
_atom_site_calc_flag
_atom_site_refinement_flags
N1 N 0.2349(4) 0.0455(4) 0.3088(7) 0.0387(19) Uani 1 1 d .
O1 O 0.3524(4) 0.1036(4) 0.5749(7) 0.065(2) Uani 1 1 d .
H1 H 0.3932 0.1112 0.5797 0.097 Uiso 1 1 calc R
Br1 Br 0.42507(6) 0.09662(8) 0.25551(7) 0.0740(5) Uani 1 1 d .
C1 C 0.2466(5) 0.0560(5) 0.4479(7) 0.044(2) Uani 1 1 d .
H1A H 0.2447 0.0983 0.4739 0.052 Uiso 1 1 calc R
C2 C 0.3228(5) 0.0711(5) 0.4575(8) 0.041(2) Uani 1 1 d .
H2 H 0.3237 0.0266 0.4502 0.050 Uiso 1 1 calc R
C3 C 0.3579(5) 0.1172(5) 0.3397(8) 0.047(3) Uani 1 1 d .
H3 H 0.3835 0.1668 0.3677 0.057 Uiso 1 1 calc R
C4 C 0.2972(5) 0.1070(6) 0.2517(10) 0.055(3) Uani 1 1 d .
H4A H 0.2918 0.1487 0.2523 0.066 Uiso 1 1 calc R
H4B H 0.3049 0.0972 0.1640 0.066 Uiso 1 1 calc R
C5 C 0.1666(6) 0.0376(5) 0.2710(10) 0.054(3) Uani 1 1 d .
H5A H 0.1600 0.0297 0.1789 0.065 Uiso 1 1 calc R
H5B H 0.1659 0.0808 0.2910 0.065 Uiso 1 1 calc R
C6 C 0.1085(6) -0.0226(7) 0.3397(11) 0.065(3) Uani 1 1 d .
H6A H 0.1047 -0.0662 0.3074 0.078 Uiso 1 1 calc R
H6B H 0.0644 -0.0238 0.3201 0.078 Uiso 1 1 calc R
C7 C 0.1172(6) -0.0207(7) 0.4830(11) 0.072(4) Uani 1 1 d .
H7A H 0.0814 -0.0655 0.5193 0.086 Uiso 1 1 calc R
H7B H 0.1101 0.0166 0.5185 0.086 Uiso 1 1 calc R
C8 C 0.1923(6) -0.0069(5) 0.5219(9) 0.056(3) Uani 1 1 d .
H8A H 0.1996 0.0022 0.6136 0.067 Uiso 1 1 calc R
H8B H 0.1965 -0.0482 0.5022 0.067 Uiso 1 1 calc R

loop_
_atom_site_aniso_label
_atom_site_aniso_U_11
_atom_site_aniso_U_22
_atom_site_aniso_U_33
_atom_site_aniso_U_23
_atom_site_aniso_U_13
_atom_site_aniso_U_12
N1 0.050(5) 0.041(5) 0.028(5) 0.000(3) 0.001(4) 0.026(4)
O1 0.083(7) 0.105(6) 0.029(4) -0.020(4) -0.017(4) 0.064(5)
Br1 0.0693(8) 0.1045(12) 0.0473(7) 0.0065(8) 0.0162(7) 0.0429(8)
C1 0.061(7) 0.054(6) 0.023(5) 0.001(5) -0.001(5) 0.034(6)
C2 0.061(7) 0.053(6) 0.027(6) -0.008(5) -0.006(5) 0.041(6)
C3 0.057(7) 0.053(6) 0.027(5) 0.002(5) 0.008(4) 0.023(5)
C4 0.061(7) 0.058(6) 0.037(6) 0.014(5) 0.001(5) 0.024(6)
C5 0.057(7) 0.059(7) 0.042(6) 0.003(5) -0.018(6) 0.025(6)
C6 0.051(7) 0.089(9) 0.060(8) -0.015(7) -0.007(6) 0.039(7)
C7 0.064(8) 0.068(8) 0.056(7) -0.006(6) 0.020(6) 0.012(7)
C8 0.078(9) 0.066(8) 0.018(5) 0.001(5) 0.016(5) 0.030(7)

loop_
_atom_type_symbol
_atom_type_description
_atom_type_scat_dispersion_real
_atom_type_scat_dispersion_imag
_atom_type_scat_source
C C 0.0181 0.0091 'International Tables Vol C Tables 4.2.6.8 and 6.1.1.4'
H H 0.0000 0.0000 'International Tables Vol C Tables 4.2.6.8 and 6.1.1.4'
N N 0.0311 0.0180 'International Tables Vol C Tables 4.2.6.8 and 6.1.1.4'
O O 0.0492 0.0322 'International Tables Vol C Tables 4.2.6.8 and 6.1.1.4'
Br Br -0.6763 1.2805 'International Tables Vol C Tables 4.2.6.8 and 6.1.1.4'

loop_
_geom_angle_atom_site_label_1
_geom_angle_atom_site_label_2
_geom_angle_atom_site_label_3
_geom_angle
C5 N1 C1 111.8(7)
C5 N1 C4 114.7(8)
C1 N1 C4 104.2(7)
C2 O1 H1 109.5
N1 C1 C8 111.5(8)
N1 C1 C2 100.6(7)
C8 C1 C2 116.1(8)
N1 C1 H1A 109.4
C8 C1 H1A 109.4
C2 C1 H1A 109.4
O1 C2 C3 114.6(7)
O1 C2 C1 110.0(7)
C3 C2 C1 102.8(7)
O1 C2 H2 109.7
C3 C2 H2 109.7
C1 C2 H2 109.7
C2 C3 C4 105.9(8)
C2 C3 Br1 113.4(6)
C4 C3 Br1 113.2(7)
C2 C3 H3 108.0
C4 C3 H3 108.0
Br1 C3 H3 108.0
N1 C4 C3 103.1(8)
N1 C4 H4A 111.1
C3 C4 H4A 111.1
N1 C4 H4B 111.1
C3 C4 H4B 111.1
H4A C4 H4B 109.1
N1 C5 C6 110.1(8)
N1 C5 H5A 109.6
C6 C5 H5A 109.6
N1 C5 H5B 109.6
C6 C5 H5B 109.6
H5A C5 H5B 108.2
C5 C6 C7 114.6(10)
C5 C6 H6A 108.6
C7 C6 H6A 108.6
C5 C6 H6B 108.6
C7 C6 H6B 108.6
H6A C6 H6B 107.6
C6 C7 C8 111.6(9)
C6 C7 H7A 109.3
C8 C7 H7A 109.3
C6 C7 H7B 109.3
C8 C7 H7B 109.3
H7A C7 H7B 108.0
C1 C8 C7 108.3(9)
C1 C8 H8A 110.0
C7 C8 H8A 110.0
C1 C8 H8B 110.0
C7 C8 H8B 110.0
H8A C8 H8B 108.4

loop_
_geom_bond_atom_site_label_1
_geom_bond_atom_site_label_2
_geom_bond_distance
N1 C5 1.462(13)
N1 C1 1.465(10)
N1 C4 1.473(12)
O1 C2 1.395(11)
O1 H1 0.8200
Br1 C3 1.938(10)
C1 C8 1.498(14)
C1 C2 1.524(14)
C1 H1A 0.9800
C2 C3 1.523(12)
C2 H2 0.9800
C3 C4 1.529(14)
C3 H3 0.9800
C4 H4A 0.9700
C4 H4B 0.9700
C5 C6 1.472(15)
C5 H5A 0.9700
C5 H5B 0.9700
C6 C7 1.499(15)
C6 H6A 0.9700
C6 H6B 0.9700
C7 C8 1.559(16)
C7 H7A 0.9700
C7 H7B 0.9700
C8 H8A 0.9700
C8 H8B 0.9700
